data_7156261
loop_
_publ_author_name
'Alzahrani, Abdullah'
'Mirallai, Styliana I.'
'Chalmers, Benjamin A.'
'McArdle, Patrick'
'Aldabbagh, Fawaz'

_publ_section_title
;
 Synthesis of N-[(dialkylamino)methyl]acrylamides and
 N-[(dialkylamino)methyl]methacrylamides from Schiff base salts: useful
 building blocks for smart polymers.
;
_journal_issue 22
_journal_name_full 'Organic &amp; biomolecular chemistry'
_journal_page_first 4108
_journal_page_last 4116
_journal_paper_doi 10.1039/c8ob00811f
_journal_volume 16
_journal_year 2018
_chemical_formula_sum 'C11 H21 Cl N2 O'
_chemical_formula_weight 232.75
_space_group_crystal_system triclinic
_space_group_IT_number 2
_space_group_name_Hall '-P 1'
_space_group_name_H-M_alt 'P -1'
_symmetry_space_group_name_Hall '-P 1'
_symmetry_space_group_name_H-M 'P -1'
_atom_sites_solution_hydrogens geom
_audit_creation_method SHELXL-2016/6
_audit_update_record
;
2018-01-24 deposited with the CCDC.
2018-05-09 downloaded from the CCDC.
;
_cell_angle_alpha 95.695(8)
_cell_angle_beta 91.086(8)
_cell_angle_gamma 97.671(5)
_cell_formula_units_Z 4
_cell_length_a 10.1121(7)
_cell_length_b 10.4420(6)
_cell_length_c 12.0205(14)
_cell_measurement_reflns_used 2814
_cell_measurement_temperature 150.0(1)
_cell_measurement_theta_max 28.9130
_cell_measurement_theta_min 3.8770
_cell_volume 1251.02(19)
_computing_cell_refinement
; 
crysalispro, agilent technologies, 
version 1.171.37.35 (release 13-08-2014 crysalis171 .net) 
(compiled aug 13 2014,18:06:01) 
;
_computing_data_collection
; 
crysalispro, agilent technologies, 
version 1.171.37.35 (release 13-08-2014 crysalis171 .net) 
(compiled aug 13 2014,18:06:01) 
;
_computing_data_reduction
; 
crysalispro, agilent technologies, 
version 1.171.37.35 (release 13-08-2014 crysalis171 .net) 
(compiled aug 13 2014,18:06:01) 
;
_computing_molecular_graphics 'ORTEX - P. McArdle, J.Appl.Cryst.,1995,28,65-65.'
_computing_structure_refinement 'SHELXL-2016/6 (Sheldrick, 2016)'
_computing_structure_solution 'SHELXT 2014/5 (Sheldrick, 2014)'
_diffrn_ambient_temperature 150.0(1)
_diffrn_detector_area_resol_mean 16.1048
_diffrn_measured_fraction_theta_full 0.810
_diffrn_measured_fraction_theta_max 0.681
_diffrn_measurement_device_type 'xcalibur, sapphire3'
_diffrn_measurement_method '\w scans'
_diffrn_radiation_type MoK\a
_diffrn_radiation_wavelength 0.71073
_diffrn_reflns_av_R_equivalents 0.0638
_diffrn_reflns_av_unetI/netI 0.0882
_diffrn_reflns_Laue_measured_fraction_full 0.810
_diffrn_reflns_Laue_measured_fraction_max 0.681
_diffrn_reflns_limit_h_max 13
_diffrn_reflns_limit_h_min -13
_diffrn_reflns_limit_k_max 13
_diffrn_reflns_limit_k_min -14
_diffrn_reflns_limit_l_max 14
_diffrn_reflns_limit_l_min -16
_diffrn_reflns_number 7456
_diffrn_reflns_point_group_measured_fraction_full 0.810
_diffrn_reflns_point_group_measured_fraction_max 0.681
_diffrn_reflns_theta_full 25.242
_diffrn_reflns_theta_max 28.887
_diffrn_reflns_theta_min 3.602
_diffrn_source 'enhance (mo) x-ray source'
_exptl_absorpt_coefficient_mu 0.284
_exptl_absorpt_correction_T_max 1.00000
_exptl_absorpt_correction_T_min 0.64862
_exptl_absorpt_correction_type multi-scan
_exptl_absorpt_process_details
; 
crysalispro, agilent technologies, 
version 1.171.37.35 (release 13-08-2014 crysalis171 .net) 
(compiled aug 13 2014,18:06:01) 
;
_exptl_crystal_colour Colourless
_exptl_crystal_density_diffrn 1.236
_exptl_crystal_description Parallelepiped
_exptl_crystal_F_000 504
_exptl_crystal_size_max 0.50
_exptl_crystal_size_mid 0.15
_exptl_crystal_size_min 0.10
_refine_diff_density_max 0.852
_refine_diff_density_min -0.705
_refine_diff_density_rms 0.099
_refine_ls_extinction_method none
_refine_ls_goodness_of_fit_ref 0.979
_refine_ls_hydrogen_treatment constr
_refine_ls_matrix_type full
_refine_ls_number_parameters 271
_refine_ls_number_reflns 4487
_refine_ls_number_restraints 0
_refine_ls_restrained_S_all 0.979
_refine_ls_R_factor_all 0.1018
_refine_ls_R_factor_gt 0.0684
_refine_ls_shift/su_max 0.000
_refine_ls_shift/su_mean 0.000
_refine_ls_structure_factor_coef Fsqd
_refine_ls_weighting_details 'w=1/[\s^2^(Fo^2^)+(0.1410P)^2^] where P=(Fo^2^+2Fc^2^)/3'
_refine_ls_weighting_scheme calc
_refine_ls_wR_factor_gt 0.1965
_refine_ls_wR_factor_ref 0.2128
_reflns_Friedel_coverage 0.000
_reflns_number_gt 2904
_reflns_number_total 4487
_reflns_threshold_expression 'I > 2\s(I)'
_cod_data_source_file c8ob00811f2.cif
_cod_data_source_block st180
_cod_depositor_comments 'Adding full bibliography for 7156261--7156262.cif.'
_cod_database_code 7156261
_shelx_shelxl_version_number 2016/6
_shelx_space_group_comment
; 
The symmetry employed for this shelxl refinement is uniquely defined 
by the following loop, which should always be used as a source of 
symmetry information in preference to the above space-group names. 
They are only intended as comments. 
;
_shelx_estimated_absorpt_t_min 0.871
_shelx_estimated_absorpt_t_max 0.945

loop_
_space_group_symop_operation_xyz
'x, y, z'
'-x, -y, -z'

loop_
_atom_site_label
_atom_site_type_symbol
_atom_site_fract_x
_atom_site_fract_y
_atom_site_fract_z
_atom_site_U_iso_or_equiv
_atom_site_adp_type
_atom_site_occupancy
_atom_site_site_symmetry_order
_atom_site_calc_flag
_atom_site_refinement_flags_posn
_atom_site_refinement_flags_adp
Cl1 Cl 0.26313(9) 0.54409(9) 0.82892(8) 0.0199(3) Uani 1 1 d . .
Cl2 Cl 0.25116(11) 0.99471(9) 0.45630(9) 0.0288(3) Uani 1 1 d . .
O3 O -0.0296(3) 0.3660(2) 0.4013(2) 0.0203(6) Uani 1 1 d . .
O4 O 0.5231(3) 0.6033(2) 0.4001(2) 0.0195(6) Uani 1 1 d . .
N4 N 0.3887(3) 0.7412(3) 0.4813(2) 0.0138(6) Uani 1 1 d . .
H4 H 0.359221 0.814470 0.479594 0.018 Uiso 1 1 calc R U
N1 N 0.0804(3) 0.3276(3) 0.6815(3) 0.0146(6) Uani 1 1 d . .
H1 H 0.114637 0.399220 0.737963 0.019 Uiso 1 1 calc R U
N3 N 0.4348(3) 0.7206(3) 0.6788(2) 0.0127(6) Uani 1 1 d . .
H3 H 0.401419 0.667081 0.737460 0.016 Uiso 1 1 calc R U
N2 N 0.1125(3) 0.2535(3) 0.4856(3) 0.0163(7) Uani 1 1 d . .
H2 H 0.143426 0.180760 0.486084 0.021 Uiso 1 1 calc R U
C1 C -0.0687(3) 0.3287(4) 0.6694(3) 0.0165(8) Uani 1 1 d . .
H1A H -0.088794 0.357087 0.597238 0.021 Uiso 1 1 calc R U
H1B H -0.113778 0.240915 0.670739 0.021 Uiso 1 1 calc R U
C2 C -0.1224(4) 0.4157(4) 0.7594(3) 0.0211(8) Uani 1 1 d . .
H2A H -0.218879 0.403839 0.749815 0.027 Uiso 1 1 calc R U
H2B H -0.090773 0.504850 0.747018 0.027 Uiso 1 1 calc R U
C3 C -0.0892(5) 0.3993(4) 0.8801(3) 0.0276(10) Uani 1 1 d . .
H3A H 0.006719 0.420189 0.892071 0.036 Uiso 1 1 calc R U
H3B H -0.129989 0.462922 0.927309 0.036 Uiso 1 1 calc R U
C4 C -0.1313(5) 0.2674(4) 0.9199(4) 0.0324(10) Uani 1 1 d . .
H4A H -0.226792 0.245384 0.906047 0.042 Uiso 1 1 calc R U
H4B H -0.115147 0.274912 1.000203 0.042 Uiso 1 1 calc R U
C5 C -0.0625(5) 0.1524(4) 0.8670(4) 0.0338(11) Uani 1 1 d . .
H5A H -0.071369 0.084632 0.917020 0.044 Uiso 1 1 calc R U
H5B H -0.110255 0.117314 0.797530 0.044 Uiso 1 1 calc R U
C6 C 0.0862(5) 0.1856(4) 0.8423(4) 0.0302(10) Uani 1 1 d . .
H6A H 0.121709 0.264143 0.889179 0.039 Uiso 1 1 calc R U
H6B H 0.132715 0.116199 0.864320 0.039 Uiso 1 1 calc R U
C7 C 0.1182(4) 0.2055(4) 0.7219(3) 0.0211(8) Uani 1 1 d . .
H7A H 0.213378 0.205634 0.713271 0.027 Uiso 1 1 calc R U
H7B H 0.072838 0.131919 0.673945 0.027 Uiso 1 1 calc R U
C8 C 0.1505(4) 0.3535(4) 0.5746(3) 0.0170(8) Uani 1 1 d . .
H8A H 0.130211 0.435499 0.551922 0.022 Uiso 1 1 calc R U
H8B H 0.246174 0.361429 0.588549 0.022 Uiso 1 1 calc R U
C9 C 0.0293(4) 0.2703(3) 0.4008(3) 0.0146(7) Uani 1 1 d . .
C10 C 0.0170(4) 0.1678(4) 0.3055(3) 0.0216(9) Uani 1 1 d . .
H10 H 0.054842 0.092214 0.311131 0.028 Uiso 1 1 calc R U
C11 C -0.0467(5) 0.1834(4) 0.2138(4) 0.0298(10) Uani 1 1 d . .
H11A H -0.084570 0.259021 0.208116 0.039 Uiso 1 1 calc R U
H11B H -0.054397 0.118933 0.153931 0.039 Uiso 1 1 calc R U
C12 C 0.4041(4) 0.8564(4) 0.7128(3) 0.0195(8) Uani 1 1 d . .
H12A H 0.308704 0.856750 0.703291 0.025 Uiso 1 1 calc R U
H12B H 0.447962 0.914047 0.662117 0.025 Uiso 1 1 calc R U
C13 C 0.4461(4) 0.9112(4) 0.8317(3) 0.0237(9) Uani 1 1 d . .
H13A H 0.411807 0.847861 0.881429 0.031 Uiso 1 1 calc R U
H13B H 0.403400 0.988178 0.849725 0.031 Uiso 1 1 calc R U
C14 C 0.5951(4) 0.9472(4) 0.8565(4) 0.0268(9) Uani 1 1 d . .
H14A H 0.609344 1.030245 0.901952 0.035 Uiso 1 1 calc R U
H14B H 0.638775 0.958829 0.786379 0.035 Uiso 1 1 calc R U
C15 C 0.6639(4) 0.8493(4) 0.9168(3) 0.0257(9) Uani 1 1 d . .
H15A H 0.758465 0.863504 0.902279 0.033 Uiso 1 1 calc R U
H15B H 0.654520 0.868461 0.996628 0.033 Uiso 1 1 calc R U
C16 C 0.6133(4) 0.7059(4) 0.8854(3) 0.0254(9) Uani 1 1 d . .
H16A H 0.653616 0.656201 0.937636 0.033 Uiso 1 1 calc R U
H16B H 0.517677 0.692620 0.895468 0.033 Uiso 1 1 calc R U
C17 C 0.6399(4) 0.6507(4) 0.7676(3) 0.0220(9) Uani 1 1 d . .
H17A H 0.605523 0.558829 0.759784 0.029 Uiso 1 1 calc R U
H17B H 0.735817 0.657664 0.759988 0.029 Uiso 1 1 calc R U
C18 C 0.5823(4) 0.7112(4) 0.6704(3) 0.0164(8) Uani 1 1 d . .
H18A H 0.630225 0.797567 0.667355 0.021 Uiso 1 1 calc R U
H18B H 0.596761 0.659643 0.601152 0.021 Uiso 1 1 calc R U
C19 C 0.3571(4) 0.6661(3) 0.5728(3) 0.0151(7) Uani 1 1 d . .
H19A H 0.375420 0.578097 0.552617 0.020 Uiso 1 1 calc R U
H19B H 0.262436 0.662302 0.586183 0.020 Uiso 1 1 calc R U
C20 C 0.4645(4) 0.6986(3) 0.3973(3) 0.0150(8) Uani 1 1 d . .
C21 C 0.4657(4) 0.7731(4) 0.2979(3) 0.0206(8) Uani 1 1 d . .
H21 H 0.430639 0.851255 0.302123 0.027 Uiso 1 1 calc R U
C22 C 0.5160(4) 0.7290(4) 0.2045(3) 0.0257(9) Uani 1 1 d . .
H22A H 0.551128 0.650874 0.200092 0.033 Uiso 1 1 calc R U
H22B H 0.516532 0.775866 0.142624 0.033 Uiso 1 1 calc R U

loop_
_atom_site_aniso_label
_atom_site_aniso_U_11
_atom_site_aniso_U_22
_atom_site_aniso_U_33
_atom_site_aniso_U_23
_atom_site_aniso_U_13
_atom_site_aniso_U_12
Cl1 0.0186(5) 0.0192(5) 0.0205(5) 0.0013(4) 0.0029(4) -0.0018(4)
Cl2 0.0346(6) 0.0181(5) 0.0374(6) 0.0052(4) 0.0024(5) 0.0153(4)
O3 0.0241(15) 0.0174(13) 0.0214(14) 0.0026(11) 0.0012(11) 0.0096(12)
O4 0.0219(14) 0.0178(13) 0.0216(14) 0.0052(11) 0.0050(11) 0.0100(12)
N4 0.0142(15) 0.0125(14) 0.0168(15) 0.0040(11) 0.0026(12) 0.0073(12)
N1 0.0118(15) 0.0129(15) 0.0191(16) 0.0009(12) -0.0008(12) 0.0023(12)
N3 0.0123(15) 0.0115(14) 0.0145(15) 0.0017(11) 0.0040(12) 0.0020(12)
N2 0.0183(16) 0.0112(14) 0.0205(16) -0.0001(12) -0.0006(13) 0.0074(13)
C1 0.0105(17) 0.0217(19) 0.0188(19) 0.0067(15) 0.0012(14) 0.0046(15)
C2 0.018(2) 0.0191(19) 0.028(2) 0.0054(16) 0.0072(16) 0.0054(17)
C3 0.032(2) 0.028(2) 0.022(2) -0.0053(17) 0.0066(18) 0.0051(19)
C4 0.042(3) 0.034(2) 0.022(2) 0.0057(18) 0.0081(19) 0.002(2)
C5 0.043(3) 0.030(2) 0.031(2) 0.0108(19) 0.012(2) 0.006(2)
C6 0.037(3) 0.027(2) 0.030(2) 0.0117(18) -0.002(2) 0.009(2)
C7 0.0177(19) 0.0179(19) 0.030(2) 0.0097(16) 0.0012(16) 0.0048(16)
C8 0.0124(18) 0.0155(18) 0.0235(19) 0.0036(15) 0.0014(15) 0.0021(15)
C9 0.0137(17) 0.0142(17) 0.0165(18) 0.0043(14) 0.0057(14) 0.0012(15)
C10 0.028(2) 0.0155(19) 0.022(2) 0.0003(15) 0.0021(17) 0.0057(17)
C11 0.035(3) 0.027(2) 0.027(2) -0.0035(18) 0.0025(19) 0.005(2)
C12 0.021(2) 0.0154(18) 0.024(2) 0.0004(15) 0.0010(16) 0.0095(16)
C13 0.030(2) 0.020(2) 0.021(2) -0.0013(15) 0.0035(17) 0.0058(18)
C14 0.035(2) 0.018(2) 0.026(2) 0.0009(16) 0.0001(18) -0.0014(19)
C15 0.026(2) 0.028(2) 0.020(2) -0.0010(16) -0.0060(17) -0.0039(19)
C16 0.023(2) 0.024(2) 0.029(2) 0.0097(17) -0.0087(18) 0.0006(18)
C17 0.0171(19) 0.0185(19) 0.031(2) 0.0019(16) -0.0053(17) 0.0048(16)
C18 0.0112(17) 0.0156(18) 0.0225(19) 0.0003(15) 0.0028(15) 0.0033(15)
C19 0.0155(18) 0.0139(17) 0.0156(18) 0.0015(14) 0.0002(14) 0.0013(15)
C20 0.0145(18) 0.0126(17) 0.0172(18) -0.0003(14) -0.0022(14) 0.0004(15)
C21 0.021(2) 0.0159(18) 0.027(2) 0.0104(16) 0.0042(16) 0.0050(16)
C22 0.031(2) 0.027(2) 0.022(2) 0.0087(17) 0.0051(18) 0.0078(19)

loop_
_atom_type_symbol
_atom_type_description
_atom_type_scat_dispersion_real
_atom_type_scat_dispersion_imag
_atom_type_scat_source
C C 0.0033 0.0016 'International Tables Vol C Tables 4.2.6.8 and 6.1.1.4'
H H 0.0000 0.0000 'International Tables Vol C Tables 4.2.6.8 and 6.1.1.4'
N N 0.0061 0.0033 'International Tables Vol C Tables 4.2.6.8 and 6.1.1.4'
O O 0.0106 0.0060 'International Tables Vol C Tables 4.2.6.8 and 6.1.1.4'
Cl Cl 0.1484 0.1585 'International Tables Vol C Tables 4.2.6.8 and 6.1.1.4'

loop_
_geom_angle_atom_site_label_1
_geom_angle_atom_site_label_2
_geom_angle_atom_site_label_3
_geom_angle
C20 N4 C19 121.0(3)
C20 N4 H4 119.5
C19 N4 H4 119.5
C7 N1 C8 109.7(3)
C7 N1 C1 114.0(3)
C8 N1 C1 111.9(3)
C7 N1 H1 107.0
C8 N1 H1 107.0
C1 N1 H1 107.0
C19 N3 C12 109.5(3)
C19 N3 C18 112.4(3)
C12 N3 C18 113.9(3)
C19 N3 H3 106.9
C12 N3 H3 106.9
C18 N3 H3 106.9
C9 N2 C8 121.7(3)
C9 N2 H2 119.2
C8 N2 H2 119.2
C2 C1 N1 113.2(3)
C2 C1 H1A 108.9
N1 C1 H1A 108.9
C2 C1 H1B 108.9
N1 C1 H1B 108.9
H1A C1 H1B 107.7
C1 C2 C3 118.2(3)
C1 C2 H2A 107.8
C3 C2 H2A 107.8
C1 C2 H2B 107.8
C3 C2 H2B 107.7
H2A C2 H2B 107.1
C4 C3 C2 117.4(4)
C4 C3 H3A 108.0
C2 C3 H3A 108.0
C4 C3 H3B 108.0
C2 C3 H3B 108.0
H3A C3 H3B 107.2
C3 C4 C5 117.1(4)
C3 C4 H4A 108.0
C5 C4 H4A 108.0
C3 C4 H4B 108.0
C5 C4 H4B 108.0
H4A C4 H4B 107.3
C6 C5 C4 115.6(4)
C6 C5 H5A 108.4
C4 C5 H5A 108.4
C6 C5 H5B 108.4
C4 C5 H5B 108.4
H5A C5 H5B 107.4
C7 C6 C5 116.2(4)
C7 C6 H6A 108.2
C5 C6 H6A 108.2
C7 C6 H6B 108.2
C5 C6 H6B 108.2
H6A C6 H6B 107.4
N1 C7 C6 115.6(3)
N1 C7 H7A 108.4
C6 C7 H7A 108.4
N1 C7 H7B 108.4
C6 C7 H7B 108.4
H7A C7 H7B 107.4
N2 C8 N1 112.8(3)
N2 C8 H8A 109.0
N1 C8 H8A 109.0
N2 C8 H8B 109.0
N1 C8 H8B 109.0
H8A C8 H8B 107.8
O3 C9 N2 122.3(3)
O3 C9 C10 122.2(3)
N2 C9 C10 115.5(3)
C11 C10 C9 120.1(4)
C11 C10 H10 120.0
C9 C10 H10 120.0
C10 C11 H11A 120.0
C10 C11 H11B 120.0
H11A C11 H11B 120.0
N3 C12 C13 115.5(3)
N3 C12 H12A 108.4
C13 C12 H12A 108.4
N3 C12 H12B 108.4
C13 C12 H12B 108.4
H12A C12 H12B 107.5
C12 C13 C14 116.6(3)
C12 C13 H13A 108.1
C14 C13 H13A 108.1
C12 C13 H13B 108.1
C14 C13 H13B 108.1
H13A C13 H13B 107.3
C13 C14 C15 116.1(3)
C13 C14 H14A 108.3
C15 C14 H14A 108.3
C13 C14 H14B 108.3
C15 C14 H14B 108.3
H14A C14 H14B 107.4
C16 C15 C14 116.7(3)
C16 C15 H15A 108.1
C14 C15 H15A 108.1
C16 C15 H15B 108.1
C14 C15 H15B 108.1
H15A C15 H15B 107.3
C17 C16 C15 116.5(4)
C17 C16 H16A 108.2
C15 C16 H16A 108.2
C17 C16 H16B 108.2
C15 C16 H16B 108.2
H16A C16 H16B 107.3
C16 C17 C18 117.8(3)
C16 C17 H17A 107.9
C18 C17 H17A 107.9
C16 C17 H17B 107.9
C18 C17 H17B 107.9
H17A C17 H17B 107.2
N3 C18 C17 113.5(3)
N3 C18 H18A 108.9
C17 C18 H18A 108.9
N3 C18 H18B 108.9
C17 C18 H18B 108.9
H18A C18 H18B 107.7
N4 C19 N3 113.0(3)
N4 C19 H19A 109.0
N3 C19 H19A 109.0
N4 C19 H19B 109.0
N3 C19 H19B 109.0
H19A C19 H19B 107.8
O4 C20 N4 123.3(3)
O4 C20 C21 122.2(3)
N4 C20 C21 114.5(3)
C22 C21 C20 120.3(4)
C22 C21 H21 119.9
C20 C21 H21 119.9
C21 C22 H22A 120.0
C21 C22 H22B 120.0
H22A C22 H22B 120.0

loop_
_geom_bond_atom_site_label_1
_geom_bond_atom_site_label_2
_geom_bond_distance
O3 C9 1.229(4)
O4 C20 1.227(4)
N4 C20 1.355(5)
N4 C19 1.429(4)
N4 H4 0.8600
N1 C7 1.501(5)
N1 C8 1.510(5)
N1 C1 1.513(4)
N1 H1 0.9800
N3 C19 1.505(5)
N3 C12 1.510(4)
N3 C18 1.513(4)
N3 H3 0.9800
N2 C9 1.349(5)
N2 C8 1.427(5)
N2 H2 0.8600
C1 C2 1.500(5)
C1 H1A 0.9700
C1 H1B 0.9700
C2 C3 1.514(6)
C2 H2A 0.9700
C2 H2B 0.9700
C3 C4 1.512(6)
C3 H3A 0.9700
C3 H3B 0.9700
C4 C5 1.555(6)
C4 H4A 0.9700
C4 H4B 0.9700
C5 C6 1.539(6)
C5 H5A 0.9700
C5 H5B 0.9700
C6 C7 1.518(6)
C6 H6A 0.9700
C6 H6B 0.9700
C7 H7A 0.9700
C7 H7B 0.9700
C8 H8A 0.9700
C8 H8B 0.9700
C9 C10 1.479(5)
C10 C11 1.301(6)
C10 H10 0.9300
C11 H11A 0.9300
C11 H11B 0.9300
C12 C13 1.516(5)
C12 H12A 0.9700
C12 H12B 0.9700
C13 C14 1.520(6)
C13 H13A 0.9700
C13 H13B 0.9700
C14 C15 1.540(6)
C14 H14A 0.9700
C14 H14B 0.9700
C15 C16 1.523(6)
C15 H15A 0.9700
C15 H15B 0.9700
C16 C17 1.518(6)
C16 H16A 0.9700
C16 H16B 0.9700
C17 C18 1.523(5)
C17 H17A 0.9700
C17 H17B 0.9700
C18 H18A 0.9700
C18 H18B 0.9700
C19 H19A 0.9700
C19 H19B 0.9700
C20 C21 1.489(5)
C21 C22 1.307(6)
C21 H21 0.9300
C22 H22A 0.9300
C22 H22B 0.9300

loop_
_geom_hbond_atom_site_label_D
_geom_hbond_atom_site_label_H
_geom_hbond_atom_site_label_A
_geom_hbond_distance_DH
_geom_hbond_distance_HA
_geom_hbond_distance_DA
_geom_hbond_angle_DHA
_geom_hbond_site_symmetry_A
N4 H4 Cl2 0.86 2.34 3.188(3) 170.7 .
N1 H1 Cl1 0.98 2.18 3.103(3) 156.9 .
N3 H3 Cl1 0.98 2.16 3.097(3) 159.1 .
N2 H2 Cl2 0.86 2.35 3.199(3) 168.6 1_545
C1 H1A O3 0.97 2.45 3.309(4) 147.6 .
C1 H1B Cl2 0.97 2.93 3.783(4) 147.5 2_566
C2 H2B O3 0.97 2.57 3.368(5) 139.7 2_566
C8 H8A O3 0.97 2.45 3.311(4) 147.7 2_566
C8 H8B O4 0.97 2.31 3.276(5) 171.9 2_666
C10 H10 Cl2 0.93 2.96 3.714(4) 138.7 1_545
C17 H17A O4 0.97 2.63 3.385(5) 134.8 2_666
C18 H18A Cl2 0.97 2.89 3.773(4) 151.4 2_676
C18 H18B O4 0.97 2.51 3.348(5) 145.2 .
C19 H19A O4 0.97 2.38 3.251(4) 148.8 2_666
C19 H19B O3 0.97 2.34 3.307(5) 172.8 2_566

loop_
_geom_torsion_atom_site_label_1
_geom_torsion_atom_site_label_2
_geom_torsion_atom_site_label_3
_geom_torsion_atom_site_label_4
_geom_torsion
C7 N1 C1 C2 106.2(4)
C8 N1 C1 C2 -128.6(3)
N1 C1 C2 C3 -51.9(5)
C1 C2 C3 C4 -58.6(5)
C2 C3 C4 C5 65.9(6)
C3 C4 C5 C6 36.9(6)
C4 C5 C6 C7 -100.3(5)
C8 N1 C7 C6 164.4(3)
C1 N1 C7 C6 -69.2(4)
C5 C6 C7 N1 71.2(5)
C9 N2 C8 N1 104.6(4)
C7 N1 C8 N2 62.5(4)
C1 N1 C8 N2 -65.0(4)
C8 N2 C9 O3 -8.1(6)
C8 N2 C9 C10 170.1(3)
O3 C9 C10 C11 7.1(6)
N2 C9 C10 C11 -171.1(4)
C19 N3 C12 C13 165.1(3)
C18 N3 C12 C13 -68.2(4)
N3 C12 C13 C14 71.4(5)
C12 C13 C14 C15 -101.4(4)
C13 C14 C15 C16 36.0(5)
C14 C15 C16 C17 67.6(5)
C15 C16 C17 C18 -59.6(5)
C19 N3 C18 C17 -129.7(3)
C12 N3 C18 C17 105.0(4)
C16 C17 C18 N3 -51.2(4)
C20 N4 C19 N3 105.5(4)
C12 N3 C19 N4 60.2(4)
C18 N3 C19 N4 -67.4(4)
C19 N4 C20 O4 -8.9(5)
C19 N4 C20 C21 168.2(3)
O4 C20 C21 C22 8.6(6)
N4 C20 C21 C22 -168.4(4)
